data_4129218
loop_
_publ_author_name
'Rodriguez-Delgado, Antonio'
'Chen, Eugene Y.-X.'

_publ_section_title
;
 Single-site anionic polymerization. Monomeric ester enolaluminate
 propagator synthesis, molecular structure, and polymerization mechanism.
;
_journal_issue 3
_journal_name_full 'Journal of the American Chemical Society'
_journal_page_first 961
_journal_page_last 974
_journal_paper_doi 10.1021/ja044671z
_journal_volume 127
_journal_year 2005
_chemical_formula_sum 'C24 H46 Li3 O6'
_chemical_formula_weight 451.43
_space_group_IT_number 2
_space_group_name_Hall '-P 1'
_space_group_name_H-M_alt 'P -1'
_symmetry_cell_setting triclinic
_symmetry_space_group_name_H-M 'P -1'
_atom_sites_solution_hydrogens geom
_atom_sites_solution_primary direct
_atom_sites_solution_secondary difmap
_audit_creation_method SHELXL-97
_cell_angle_alpha 72.016(4)
_cell_angle_beta 61.720(4)
_cell_angle_gamma 67.790(4)
_cell_formula_units_Z 2
_cell_length_a 11.939(3)
_cell_length_b 12.033(3)
_cell_length_c 12.538(3)
_cell_measurement_temperature 169(2)
_cell_volume 1449.9(6)
_computing_cell_refinement 'Bruker SMART'
_computing_data_collection 'Bruker SMART'
_computing_data_reduction 'Bruker SAINT'
_computing_molecular_graphics 'Bruker SHELXTL'
_computing_publication_material 'Bruker SHELXTL'
_computing_structure_refinement 'SHELXL-97 (Sheldrick, 1997)'
_computing_structure_solution 'SHELXS-97 (Sheldrick, 1990)'
_diffrn_ambient_temperature 169(2)
_diffrn_measured_fraction_theta_full 1.000
_diffrn_measured_fraction_theta_max 1.000
_diffrn_measurement_device_type 'CCD area detector'
_diffrn_measurement_method 'phi and omega scans'
_diffrn_radiation_monochromator graphite
_diffrn_radiation_source 'fine-focus sealed tube'
_diffrn_radiation_type MoK\a
_diffrn_radiation_wavelength 0.71073
_diffrn_reflns_av_R_equivalents 0.0532
_diffrn_reflns_av_sigmaI/netI 0.0629
_diffrn_reflns_limit_h_max 11
_diffrn_reflns_limit_h_min -11
_diffrn_reflns_limit_k_max 12
_diffrn_reflns_limit_k_min -12
_diffrn_reflns_limit_l_max 12
_diffrn_reflns_limit_l_min -12
_diffrn_reflns_number 7300
_diffrn_reflns_theta_full 20.81
_diffrn_reflns_theta_max 20.81
_diffrn_reflns_theta_min 1.85
_exptl_absorpt_coefficient_mu 0.070
_exptl_absorpt_correction_type none
_exptl_crystal_density_diffrn 1.034
_exptl_crystal_density_method 'not measured'
_exptl_crystal_F_000 494
_exptl_crystal_size_max 0.42
_exptl_crystal_size_mid 0.38
_exptl_crystal_size_min 0.35
_refine_diff_density_max 0.442
_refine_diff_density_min -0.378
_refine_diff_density_rms 0.072
_refine_ls_extinction_coef 0.073(9)
_refine_ls_extinction_expression Fc^*^=kFc[1+0.001xFc^2^\l^3^/sin(2\q)]^-1/4^
_refine_ls_extinction_method SHELXL
_refine_ls_goodness_of_fit_ref 1.025
_refine_ls_hydrogen_treatment mixed
_refine_ls_matrix_type full
_refine_ls_number_parameters 284
_refine_ls_number_reflns 3027
_refine_ls_number_restraints 0
_refine_ls_restrained_S_all 1.025
_refine_ls_R_factor_all 0.0864
_refine_ls_R_factor_gt 0.0695
_refine_ls_shift/su_max 0.000
_refine_ls_shift/su_mean 0.000
_refine_ls_structure_factor_coef Fsqd
_refine_ls_weighting_details 'calc w=1/[\s^2^(Fo^2^)+(0.1197P)^2^+1.3250P] where P=(Fo^2^+2Fc^2^)/3'
_refine_ls_weighting_scheme calc
_refine_ls_wR_factor_gt 0.1877
_refine_ls_wR_factor_ref 0.2018
_reflns_number_gt 2387
_reflns_number_total 3027
_reflns_threshold_expression >2sigma(I)
_cod_data_source_file ja044671zsi20041020_030903.cif
_cod_data_source_block ec22m
_cod_depositor_comments
;
The following automatic conversions were performed:

data item '_symmetry_cell_setting' value 'Triclinic' was changed to
'triclinic' in accordance with the
/home/saulius/struct/COD-crude-data/automatic-downloads/DataCite-retrospective/ACS/depositions/lib/dictionaries/cif_core.dic
dictionary named 'cif_core.dic' version 2.4.2 last updated on
2011-04-26.

Automatic conversion script
Id: cif_fix_values 6909 2019-04-08 15:41:33Z antanas 
;
_cod_original_sg_symbol_H-M P-1
_cod_database_code 4129218

loop_
_symmetry_equiv_pos_as_xyz
'x, y, z'
'-x, -y, -z'

loop_
_atom_site_label
_atom_site_type_symbol
_atom_site_fract_x
_atom_site_fract_y
_atom_site_fract_z
_atom_site_U_iso_or_equiv
_atom_site_adp_type
_atom_site_occupancy
_atom_site_symmetry_multiplicity
_atom_site_calc_flag
_atom_site_refinement_flags
Li1 Li -0.0652(7) 0.6458(6) 0.0916(6) 0.0377(16) Uani 1 1 d .
Li2 Li -0.0366(6) 0.4149(5) 0.1840(5) 0.0328(15) Uani 1 1 d .
Li3 Li 0.1883(6) 0.4183(6) -0.0053(6) 0.0336(15) Uani 1 1 d .
O1 O -0.0062(2) 0.6872(2) 0.1995(2) 0.0349(7) Uani 1 1 d .
O2 O -0.0779(2) 0.6942(2) -0.0593(2) 0.0314(7) Uani 1 1 d .
O3 O -0.1827(2) 0.5380(2) 0.1689(2) 0.0310(7) Uani 1 1 d .
O4 O 0.0865(2) 0.5156(2) 0.1172(2) 0.0303(7) Uani 1 1 d .
O5 O -0.0326(2) 0.7607(2) -0.2596(2) 0.0342(7) Uani 1 1 d .
O6 O -0.3718(2) 0.6360(2) 0.1430(2) 0.0348(8) Uani 1 1 d .
C1 C 0.0826(4) 0.5683(3) 0.1980(3) 0.0306(10) Uani 1 1 d .
C2 C 0.1382(4) 0.5202(4) 0.2778(4) 0.0390(11) Uani 1 1 d .
C3 C 0.2271(4) 0.3926(4) 0.2776(4) 0.0543(13) Uani 1 1 d .
H3A H 0.2345 0.3582 0.2125 0.081 Uiso 1 1 calc R
H3B H 0.1899 0.3430 0.3571 0.081 Uiso 1 1 calc R
H3C H 0.3150 0.3933 0.2632 0.081 Uiso 1 1 calc R
C4 C 0.1157(5) 0.5859(4) 0.3741(4) 0.0558(13) Uani 1 1 d .
H4A H 0.0564 0.6678 0.3664 0.084 Uiso 1 1 calc R
H4B H 0.2005 0.5916 0.3626 0.084 Uiso 1 1 calc R
H4C H 0.0755 0.5410 0.4558 0.084 Uiso 1 1 calc R
C5 C 0.0527(4) 0.7872(3) 0.1591(4) 0.0446(12) Uani 1 1 d .
H5A H 0.1256 0.7628 0.1871 0.054 Uiso 1 1 calc R
C6 C -0.0560(6) 0.8921(4) 0.2206(5) 0.0722(16) Uani 1 1 d .
H6A H -0.0877 0.8682 0.3098 0.108 Uiso 1 1 calc R
H6B H -0.1293 0.9136 0.1962 0.108 Uiso 1 1 calc R
H6C H -0.0214 0.9623 0.1956 0.108 Uiso 1 1 calc R
C7 C 0.1073(5) 0.8176(4) 0.0229(4) 0.0587(13) Uani 1 1 d .
H7A H 0.1791 0.7480 -0.0127 0.088 Uiso 1 1 calc R
H7B H 0.1416 0.8882 -0.0033 0.088 Uiso 1 1 calc R
H7C H 0.0371 0.8366 -0.0051 0.088 Uiso 1 1 calc R
C8 C 0.0608(4) 0.8308(4) -0.3420(3) 0.0444(12) Uani 1 1 d .
H8A H 0.0178 0.9183 -0.3316 0.053 Uiso 1 1 calc R
C9 C 0.1811(4) 0.7851(4) -0.3139(4) 0.0583(14) Uani 1 1 d .
H9A H 0.1555 0.7969 -0.2306 0.087 Uiso 1 1 calc R
H9B H 0.2454 0.8302 -0.3728 0.087 Uiso 1 1 calc R
H9C H 0.2208 0.6984 -0.3199 0.087 Uiso 1 1 calc R
C10 C 0.0933(6) 0.8181(5) -0.4701(4) 0.0693(16) Uani 1 1 d .
H10A H 0.0124 0.8502 -0.4848 0.104 Uiso 1 1 calc R
H10B H 0.1319 0.7320 -0.4793 0.104 Uiso 1 1 calc R
H10C H 0.1570 0.8637 -0.5295 0.104 Uiso 1 1 calc R
C11 C -0.1097(4) 0.7880(3) -0.1393(3) 0.0306(10) Uani 1 1 d .
C12 C -0.2044(4) 0.8908(4) -0.1158(4) 0.0409(11) Uani 1 1 d .
C13 C -0.2423(5) 0.9859(4) -0.2132(5) 0.0711(16) Uani 1 1 d .
H13A H -0.1835 0.9609 -0.2938 0.107 Uiso 1 1 calc R
H13B H -0.2340 1.0638 -0.2127 0.107 Uiso 1 1 calc R
H13C H -0.3340 0.9950 -0.1964 0.107 Uiso 1 1 calc R
C14 C -0.2860(5) 0.9163(4) 0.0135(4) 0.0576(13) Uani 1 1 d .
H14A H -0.2537 0.8496 0.0694 0.086 Uiso 1 1 calc R
H14B H -0.3788 0.9236 0.0358 0.086 Uiso 1 1 calc R
H14C H -0.2789 0.9925 0.0196 0.086 Uiso 1 1 calc R
C15 C -0.3084(4) 0.5958(3) 0.2251(3) 0.0306(10) Uani 1 1 d .
C16 C -0.3708(4) 0.6246(4) 0.3366(4) 0.0427(11) Uani 1 1 d .
C17 C -0.5117(4) 0.7037(5) 0.3849(5) 0.0686(15) Uani 1 1 d .
H17A H -0.5475 0.7254 0.3228 0.103 Uiso 1 1 calc R
H17B H -0.5134 0.7779 0.4034 0.103 Uiso 1 1 calc R
H17C H -0.5656 0.6592 0.4597 0.103 Uiso 1 1 calc R
C18 C -0.3003(5) 0.5823(5) 0.4206(4) 0.0596(14) Uani 1 1 d .
H18A H -0.2102 0.5322 0.3798 0.089 Uiso 1 1 calc R
H18B H -0.3483 0.5340 0.4962 0.089 Uiso 1 1 calc R
H18C H -0.2964 0.6529 0.4406 0.089 Uiso 1 1 calc R
C19 C -0.4716(4) 0.5790(4) 0.1716(4) 0.0439(11) Uani 1 1 d .
H19A H -0.5295 0.5733 0.2614 0.053 Uiso 1 1 calc R
C20 C -0.5526(5) 0.6603(5) 0.0994(5) 0.0705(15) Uani 1 1 d .
H20A H -0.5946 0.7405 0.1251 0.106 Uiso 1 1 calc R
H20B H -0.6210 0.6243 0.1145 0.106 Uiso 1 1 calc R
H20C H -0.4948 0.6688 0.0117 0.106 Uiso 1 1 calc R
C21 C -0.4072(5) 0.4546(5) 0.1370(6) 0.0752(17) Uani 1 1 d .
H21A H -0.3562 0.4040 0.1859 0.113 Uiso 1 1 calc R
H21B H -0.3479 0.4603 0.0497 0.113 Uiso 1 1 calc R
H21C H -0.4754 0.4180 0.1528 0.113 Uiso 1 1 calc R
C22 C -0.4913(14) 1.1143(12) 0.2590(13) 0.226(6) Uiso 1 1 d .
H22A H -0.5515 1.1581 0.2178 0.339 Uiso 1 1 calc R
H22B H -0.4306 1.0413 0.2225 0.339 Uiso 1 1 calc R
H22C H -0.4404 1.1671 0.2493 0.339 Uiso 1 1 calc R
C23 C -0.5613(15) 1.0824(14) 0.3784(14) 0.236(6) Uiso 1 1 d .
H23A H -0.6142 1.0300 0.3894 0.283 Uiso 1 1 calc R
H23B H -0.6225 1.1556 0.4165 0.283 Uiso 1 1 calc R
C24 C -0.4584(10) 1.0101(10) 0.4408(8) 0.168(4) Uiso 1 1 d .
H24A H -0.4009 0.9330 0.4087 0.202 Uiso 1 1 calc R
H24B H -0.4026 1.0601 0.4288 0.202 Uiso 1 1 calc R

loop_
_atom_site_aniso_label
_atom_site_aniso_U_11
_atom_site_aniso_U_22
_atom_site_aniso_U_33
_atom_site_aniso_U_23
_atom_site_aniso_U_13
_atom_site_aniso_U_12
Li1 0.048(4) 0.032(4) 0.039(4) -0.006(3) -0.021(3) -0.012(3)
Li2 0.034(4) 0.034(4) 0.033(3) -0.002(3) -0.014(3) -0.013(3)
Li3 0.030(4) 0.039(4) 0.034(4) -0.007(3) -0.013(3) -0.010(3)
O1 0.0367(16) 0.0310(16) 0.0427(16) -0.0098(12) -0.0196(13) -0.0074(13)
O2 0.0375(16) 0.0262(15) 0.0331(15) -0.0013(13) -0.0179(13) -0.0095(12)
O3 0.0232(16) 0.0353(15) 0.0298(15) -0.0053(12) -0.0077(12) -0.0070(13)
O4 0.0302(15) 0.0334(15) 0.0332(15) -0.0099(12) -0.0144(12) -0.0091(12)
O5 0.0440(16) 0.0329(16) 0.0266(15) -0.0018(12) -0.0128(13) -0.0159(13)
O6 0.0295(15) 0.0426(16) 0.0377(16) -0.0064(13) -0.0175(13) -0.0107(13)
C1 0.031(2) 0.034(2) 0.030(2) -0.0062(19) -0.0110(19) -0.013(2)
C2 0.041(3) 0.046(3) 0.039(2) -0.003(2) -0.022(2) -0.016(2)
C3 0.053(3) 0.053(3) 0.067(3) 0.003(2) -0.040(3) -0.015(2)
C4 0.070(3) 0.074(3) 0.042(3) -0.006(2) -0.033(2) -0.028(3)
C5 0.058(3) 0.033(3) 0.063(3) -0.009(2) -0.037(2) -0.015(2)
C6 0.097(4) 0.042(3) 0.080(4) -0.029(3) -0.040(3) -0.002(3)
C7 0.072(3) 0.048(3) 0.059(3) -0.003(2) -0.022(3) -0.029(3)
C8 0.060(3) 0.035(2) 0.031(2) -0.0006(19) -0.010(2) -0.021(2)
C9 0.050(3) 0.068(3) 0.052(3) -0.017(3) -0.005(2) -0.027(3)
C10 0.096(4) 0.071(4) 0.031(3) 0.000(2) -0.017(3) -0.031(3)
C11 0.034(2) 0.026(2) 0.032(2) 0.000(2) -0.012(2) -0.014(2)
C12 0.043(3) 0.032(3) 0.040(3) -0.003(2) -0.016(2) -0.007(2)
C13 0.072(4) 0.048(3) 0.070(3) 0.004(3) -0.034(3) 0.003(3)
C14 0.053(3) 0.040(3) 0.065(3) -0.019(2) -0.011(3) -0.006(2)
C15 0.030(3) 0.033(2) 0.033(2) -0.0065(19) -0.014(2) -0.0106(19)
C16 0.037(3) 0.052(3) 0.039(3) -0.016(2) -0.013(2) -0.009(2)
C17 0.047(3) 0.088(4) 0.064(3) -0.043(3) -0.006(3) -0.009(3)
C18 0.068(3) 0.075(3) 0.041(3) -0.017(2) -0.021(3) -0.020(3)
C19 0.030(2) 0.058(3) 0.049(3) -0.015(2) -0.017(2) -0.012(2)
C20 0.047(3) 0.091(4) 0.089(4) -0.025(3) -0.038(3) -0.012(3)
C21 0.061(3) 0.068(4) 0.121(5) -0.022(3) -0.042(3) -0.031(3)

loop_
_atom_type_symbol
_atom_type_description
_atom_type_scat_dispersion_real
_atom_type_scat_dispersion_imag
_atom_type_scat_source
C C 0.0033 0.0016 'International Tables Vol C Tables 4.2.6.8 and 6.1.1.4'
H H 0.0000 0.0000 'International Tables Vol C Tables 4.2.6.8 and 6.1.1.4'
Li Li -0.0003 0.0001 'International Tables Vol C Tables 4.2.6.8 and 6.1.1.4'
O O 0.0106 0.0060 'International Tables Vol C Tables 4.2.6.8 and 6.1.1.4'

loop_
_geom_angle_atom_site_label_1
_geom_angle_atom_site_label_2
_geom_angle_atom_site_label_3
_geom_angle
_geom_angle_site_symmetry_1
_geom_angle_site_symmetry_3
O2 Li1 O3 97.7(3) . .
O2 Li1 O4 122.5(3) . .
O3 Li1 O4 93.4(3) . .
O2 Li1 O1 142.8(4) . .
O3 Li1 O1 118.2(3) . .
O4 Li1 O1 68.0(2) . .
O2 Li1 C1 146.3(4) . .
O3 Li1 C1 104.8(3) . .
O4 Li1 C1 32.80(15) . .
O1 Li1 C1 35.51(15) . .
O2 Li1 Li3 48.9(2) . 2_565
O3 Li1 Li3 48.8(2) . 2_565
O4 Li1 Li3 114.7(3) . 2_565
O1 Li1 Li3 165.8(4) . 2_565
C1 Li1 Li3 143.9(3) . 2_565
O2 Li1 Li2 116.6(3) . .
O3 Li1 Li2 45.16(19) . .
O4 Li1 Li2 48.4(2) . .
O1 Li1 Li2 96.8(3) . .
C1 Li1 Li2 67.3(2) . .
Li3 Li1 Li2 77.3(3) 2_565 .
O2 Li1 C15 96.1(3) . .
O3 Li1 C15 25.98(14) . .
O4 Li1 C15 115.2(3) . .
O1 Li1 C15 111.6(3) . .
C1 Li1 C15 115.1(3) . .
Li3 Li1 C15 54.2(2) 2_565 .
Li2 Li1 C15 68.8(2) . .
O2 Li1 Li3 91.7(3) . .
O3 Li1 Li3 90.4(2) . .
O4 Li1 Li3 31.78(16) . .
O1 Li1 Li3 97.3(3) . .
C1 Li1 Li3 63.7(2) . .
Li3 Li1 Li3 89.2(2) 2_565 .
Li2 Li1 Li3 51.8(2) . .
C15 Li1 Li3 116.4(2) . .
O2 Li1 Li2 32.02(17) . 2_565
O3 Li1 Li2 92.6(2) . 2_565
O4 Li1 Li2 91.5(2) . 2_565
O1 Li1 Li2 142.9(3) . 2_565
C1 Li1 Li2 120.8(3) . 2_565
Li3 Li1 Li2 51.0(2) 2_565 2_565
Li2 Li1 Li2 90.8(2) . 2_565
C15 Li1 Li2 105.0(2) . 2_565
Li3 Li1 Li2 60.00(18) . 2_565
O3 Li2 O4 97.5(3) . .
O3 Li2 O2 120.5(3) . 2_565
O4 Li2 O2 93.7(3) . 2_565
O3 Li2 O5 146.6(3) . 2_565
O4 Li2 O5 114.8(3) . 2_565
O2 Li2 O5 67.6(2) 2_565 2_565
O3 Li2 C11 145.9(3) . 2_565
O4 Li2 C11 103.6(3) . 2_565
O2 Li2 C11 32.68(14) 2_565 2_565
O5 Li2 C11 35.13(14) 2_565 2_565
O3 Li2 Li3 115.1(3) . .
O4 Li2 Li3 45.35(19) . .
O2 Li2 Li3 48.4(2) 2_565 .
O5 Li2 Li3 94.4(3) 2_565 .
C11 Li2 Li3 66.3(2) 2_565 .
O3 Li2 Li1 48.9(2) . .
O4 Li2 Li1 48.7(2) . .
O2 Li2 Li1 113.5(3) 2_565 .
O5 Li2 Li1 163.0(3) 2_565 .
C11 Li2 Li1 141.9(3) 2_565 .
Li3 Li2 Li1 76.3(3) . .
O3 Li2 Li3 32.98(17) . 2_565
O4 Li2 Li3 92.4(2) . 2_565
O2 Li2 Li3 88.6(2) 2_565 2_565
O5 Li2 Li3 144.0(3) 2_565 2_565
C11 Li2 Li3 118.7(2) 2_565 2_565
Li3 Li2 Li3 88.4(2) . 2_565
Li1 Li2 Li3 51.2(2) . 2_565
O3 Li2 Li1 91.7(2) . 2_565
O4 Li2 Li1 90.4(2) . 2_565
O2 Li2 Li1 29.91(16) 2_565 2_565
O5 Li2 Li1 95.9(2) 2_565 2_565
C11 Li2 Li1 62.07(19) 2_565 2_565
Li3 Li2 Li1 50.8(2) . 2_565
Li1 Li2 Li1 89.2(2) . 2_565
Li3 Li2 Li1 59.02(18) 2_565 2_565
O4 Li3 O2 97.4(3) . 2_565
O4 Li3 O3 124.4(3) . 2_565
O2 Li3 O3 94.0(3) 2_565 2_565
O4 Li3 O6 145.3(4) . 2_565
O2 Li3 O6 115.1(3) 2_565 2_565
O3 Li3 O6 67.5(2) 2_565 2_565
O4 Li3 C15 148.6(3) . 2_565
O2 Li3 C15 103.9(3) 2_565 2_565
O3 Li3 C15 32.40(14) 2_565 2_565
O6 Li3 C15 35.31(15) 2_565 2_565
O4 Li3 Li1 117.9(3) . 2_565
O2 Li3 Li1 45.4(2) 2_565 2_565
O3 Li3 Li1 48.7(2) 2_565 2_565
O6 Li3 Li1 94.4(3) 2_565 2_565
C15 Li3 Li1 66.3(2) 2_565 2_565
O4 Li3 Li2 48.8(2) . .
O2 Li3 Li2 48.7(2) 2_565 .
O3 Li3 Li2 116.4(3) 2_565 .
O6 Li3 Li2 162.2(3) 2_565 .
C15 Li3 Li2 144.1(3) 2_565 .
Li1 Li3 Li2 78.2(3) 2_565 .
O4 Li3 C11 95.6(3) . 2_565
O2 Li3 C11 26.10(13) 2_565 2_565
O3 Li3 C11 115.5(3) 2_565 2_565
O6 Li3 C11 108.2(3) 2_565 2_565
C15 Li3 C11 113.6(3) 2_565 2_565
Li1 Li3 C11 68.9(2) 2_565 2_565
Li2 Li3 C11 54.1(2) . 2_565
O4 Li3 Li1 34.07(17) . .
O2 Li3 Li1 92.6(2) 2_565 .
O3 Li3 Li1 91.4(2) 2_565 .
O6 Li3 Li1 145.3(3) 2_565 .
C15 Li3 Li1 121.0(3) 2_565 .
Li1 Li3 Li1 90.8(2) 2_565 .
Li2 Li3 Li1 51.9(2) . .
C11 Li3 Li1 105.7(2) 2_565 .
O4 Li3 Li2 94.7(3) . 2_565
O2 Li3 Li2 90.7(2) 2_565 2_565
O3 Li3 Li2 30.75(16) 2_565 2_565
O6 Li3 Li2 96.5(2) 2_565 2_565
C15 Li3 Li2 62.59(19) 2_565 2_565
Li1 Li3 Li2 51.5(2) 2_565 2_565
Li2 Li3 Li2 91.6(2) . 2_565
C11 Li3 Li2 116.8(2) 2_565 2_565
Li1 Li3 Li2 60.98(18) . 2_565
C1 O1 C5 115.9(3) . .
C1 O1 Li1 88.1(3) . .
C5 O1 Li1 121.9(3) . .
C11 O2 Li1 145.5(3) . .
C11 O2 Li3 113.1(3) . 2_565
Li1 O2 Li3 85.7(3) . 2_565
C11 O2 Li2 93.7(3) . 2_565
Li1 O2 Li2 118.1(3) . 2_565
Li3 O2 Li2 82.8(3) 2_565 2_565
C15 O3 Li2 146.5(3) . .
C15 O3 Li1 113.0(3) . .
Li2 O3 Li1 86.0(3) . .
C15 O3 Li3 94.1(3) . 2_565
Li2 O3 Li3 116.3(3) . 2_565
Li1 O3 Li3 82.5(3) . 2_565
C1 O4 Li3 147.8(3) . .
C1 O4 Li2 115.5(3) . .
Li3 O4 Li2 85.9(3) . .
C1 O4 Li1 93.2(3) . .
Li3 O4 Li1 114.2(3) . .
Li2 O4 Li1 82.9(3) . .
C11 O5 C8 116.9(3) . .
C11 O5 Li2 87.9(3) . 2_565
C8 O5 Li2 119.1(3) . 2_565
C15 O6 C19 116.2(3) . .
C15 O6 Li3 87.8(3) . 2_565
C19 O6 Li3 118.5(3) . 2_565
C2 C1 O4 128.5(4) . .
C2 C1 O1 121.4(3) . .
O4 C1 O1 109.7(3) . .
C2 C1 Li1 166.7(3) . .
O4 C1 Li1 54.0(2) . .
O1 C1 Li1 56.4(2) . .
C1 C2 C3 120.3(4) . .
C1 C2 C4 123.7(4) . .
C3 C2 C4 116.0(4) . .
O1 C5 C7 109.9(3) . .
O1 C5 C6 106.3(4) . .
C7 C5 C6 112.5(4) . .
O5 C8 C9 110.2(3) . .
O5 C8 C10 106.3(3) . .
C9 C8 C10 112.3(4) . .
C12 C11 O2 127.8(4) . .
C12 C11 O5 122.0(3) . .
O2 C11 O5 110.1(3) . .
C12 C11 Li2 169.9(3) . 2_565
O2 C11 Li2 53.6(2) . 2_565
O5 C11 Li2 56.9(2) . 2_565
C12 C11 Li3 114.0(3) . 2_565
O2 C11 Li3 40.79(19) . 2_565
O5 C11 Li3 106.3(2) . 2_565
Li2 C11 Li3 59.6(2) 2_565 2_565
C11 C12 C14 120.8(4) . .
C11 C12 C13 123.4(4) . .
C14 C12 C13 115.8(4) . .
O3 C15 C16 128.5(4) . .
O3 C15 O6 109.8(3) . .
C16 C15 O6 121.5(3) . .
O3 C15 Li3 53.5(2) . 2_565
C16 C15 Li3 169.1(3) . 2_565
O6 C15 Li3 56.8(2) . 2_565
O3 C15 Li1 41.0(2) . .
C16 C15 Li1 114.0(3) . .
O6 C15 Li1 105.9(2) . .
Li3 C15 Li1 59.5(2) 2_565 .
C15 C16 C18 120.2(4) . .
C15 C16 C17 123.1(4) . .
C18 C16 C17 116.7(4) . .
O6 C19 C21 109.9(3) . .
O6 C19 C20 106.4(4) . .
C21 C19 C20 111.5(4) . .
C22 C23 C24 107.4(12) . .
C24 C24 C23 100.8(12) 2_476 .

loop_
_geom_bond_atom_site_label_1
_geom_bond_atom_site_label_2
_geom_bond_distance
_geom_bond_site_symmetry_2
Li1 O2 1.862(7) .
Li1 O3 1.976(7) .
Li1 O4 1.983(7) .
Li1 O1 2.039(6) .
Li1 C1 2.447(7) .
Li1 Li3 2.608(9) 2_565
Li1 Li2 2.617(9) .
Li1 C15 2.773(8) .
Li1 Li3 3.230(9) .
Li1 Li2 3.294(8) 2_565
Li2 O3 1.860(6) .
Li2 O4 1.971(6) .
Li2 O2 1.979(6) 2_565
Li2 O5 2.057(6) 2_565
Li2 C11 2.453(7) 2_565
Li2 Li3 2.613(9) .
Li2 Li3 3.262(8) 2_565
Li2 Li1 3.294(8) 2_565
Li3 O4 1.864(6) .
Li3 O2 1.971(6) 2_565
Li3 O3 1.980(6) 2_565
Li3 O6 2.059(6) 2_565
Li3 C15 2.457(7) 2_565
Li3 Li1 2.608(9) 2_565
Li3 C11 2.775(7) 2_565
Li3 Li2 3.262(8) 2_565
O1 C1 1.422(4) .
O1 C5 1.459(5) .
O2 C11 1.327(4) .
O2 Li3 1.971(6) 2_565
O2 Li2 1.979(6) 2_565
O3 C15 1.320(4) .
O3 Li3 1.980(6) 2_565
O4 C1 1.327(4) .
O5 C11 1.412(4) .
O5 C8 1.450(5) .
O5 Li2 2.057(6) 2_565
O6 C15 1.421(4) .
O6 C19 1.442(5) .
O6 Li3 2.059(6) 2_565
C1 C2 1.325(5) .
C2 C3 1.500(6) .
C2 C4 1.509(6) .
C5 C7 1.488(6) .
C5 C6 1.511(6) .
C8 C9 1.501(6) .
C8 C10 1.506(6) .
C11 C12 1.322(5) .
C11 Li2 2.453(7) 2_565
C11 Li3 2.775(7) 2_565
C12 C14 1.502(6) .
C12 C13 1.509(6) .
C15 C16 1.322(5) .
C15 Li3 2.457(7) 2_565
C16 C18 1.504(6) .
C16 C17 1.511(6) .
C19 C21 1.495(6) .
C19 C20 1.510(6) .
C22 C23 1.337(15) .
C23 C24 1.601(15) .
C24 C24 1.347(16) 2_476
